data_7226279
loop_
_publ_author_name
'Sun, Yantao'
'Cui, Zili'
'Chen, Lichuan'
'Lu, Xiaofeng'
'Wu, Yuewei'
'Zhang, Haoli'
'Shao, Xiangfeng'

_publ_section_title
;
 Aryl-Fused Tetrathianaphthalene (TTN): Synthesis, Structures, Properties,
 and Cocrystals with Fullerenes
;
_journal_name_full 'RSC Adv.'
_journal_paper_doi 10.1039/C6RA18945H
_journal_year 2016
_chemical_formula_moiety 'C14 H10 S5'
_chemical_formula_sum 'C14 H10 S5'
_chemical_formula_weight 338.52
_chemical_melting_point 523
_chemical_name_common TTN6
_chemical_name_systematic
;
TTN6
;
_space_group_IT_number 2
_symmetry_cell_setting triclinic
_symmetry_space_group_name_Hall '-P 1'
_symmetry_space_group_name_H-M 'P -1'
_atom_sites_solution_hydrogens geom
_atom_sites_solution_primary direct
_atom_sites_solution_secondary difmap
_audit_creation_method SHELXL-97
_audit_update_record
;
2016-07-13 deposited with the CCDC.
2016-08-15 downloaded from the CCDC.
;
_cell_angle_alpha 83.801(8)
_cell_angle_beta 83.450(9)
_cell_angle_gamma 77.253(10)
_cell_formula_units_Z 2
_cell_length_a 7.4061(9)
_cell_length_b 7.7951(9)
_cell_length_c 12.6647(11)
_cell_measurement_reflns_used 1788
_cell_measurement_temperature 293(2)
_cell_measurement_theta_max 27.894
_cell_measurement_theta_min 3.125
_cell_volume 705.88(14)
_computing_cell_refinement
;
CrysAlisPro, Agilent Technologies,
Version 1.171.36.28 (release 01-02-2013 CrysAlis171 .NET)
(compiled Feb  1 2013,16:14:44)
;
_computing_data_collection
;
CrysAlisPro, Agilent Technologies,
Version 1.171.36.28 (release 01-02-2013 CrysAlis171 .NET)
(compiled Feb  1 2013,16:14:44)
;
_computing_data_reduction
;
CrysAlisPro, Agilent Technologies,
Version 1.171.36.28 (release 01-02-2013 CrysAlis171 .NET)
(compiled Feb  1 2013,16:14:44)
;
_computing_molecular_graphics Ortep3
_computing_publication_material Ortep3
_computing_structure_refinement 'SHELXL-97 (Sheldrick, 1997)'
_computing_structure_solution SIR2004
_diffrn_ambient_temperature 293(2)
_diffrn_detector_area_resol_mean 16.0733
_diffrn_measured_fraction_theta_full 0.895
_diffrn_measured_fraction_theta_max 0.895
_diffrn_measurement_device_type 'SuperNova, Dual, Cu at zero, Eos'
_diffrn_measurement_method '\w scans'
_diffrn_radiation_monochromator mirror
_diffrn_radiation_source 'SuperNova (Mo) X-ray Source'
_diffrn_radiation_type MoK\a
_diffrn_radiation_wavelength 0.71073
_diffrn_reflns_av_R_equivalents 0.0371
_diffrn_reflns_av_sigmaI/netI 0.0729
_diffrn_reflns_limit_h_max 9
_diffrn_reflns_limit_h_min -9
_diffrn_reflns_limit_k_max 7
_diffrn_reflns_limit_k_min -9
_diffrn_reflns_limit_l_max 16
_diffrn_reflns_limit_l_min -13
_diffrn_reflns_number 4898
_diffrn_reflns_theta_full 28.45
_diffrn_reflns_theta_max 28.45
_diffrn_reflns_theta_min 3.13
_exptl_absorpt_coefficient_mu 1.202
_exptl_absorpt_correction_T_max 1.00000
_exptl_absorpt_correction_T_min 0.73671
_exptl_absorpt_correction_type multi-scan
_exptl_absorpt_process_details
;
CrysAlisPro, Agilent Technologies,
Version 1.171.36.28 (release 01-02-2013 CrysAlis171 .NET)
(compiled Feb  1 2013,16:14:44)
Empirical absorption correction using spherical harmonics,
 implemented in SCALE3 ABSPACK scaling algorithm.
;
_exptl_crystal_colour white
_exptl_crystal_density_diffrn 2.389
_exptl_crystal_density_meas ?
_exptl_crystal_density_method 'not measured'
_exptl_crystal_description needle
_exptl_crystal_F_000 522
_exptl_crystal_size_max 0.27
_exptl_crystal_size_mid 0.08
_exptl_crystal_size_min 0.06
_refine_diff_density_max 0.370
_refine_diff_density_min -0.440
_refine_diff_density_rms 0.087
_refine_ls_extinction_method none
_refine_ls_goodness_of_fit_ref 1.071
_refine_ls_hydrogen_treatment calc
_refine_ls_matrix_type full
_refine_ls_number_parameters 174
_refine_ls_number_reflns 3189
_refine_ls_number_restraints 0
_refine_ls_restrained_S_all 1.071
_refine_ls_R_factor_all 0.0673
_refine_ls_R_factor_gt 0.0472
_refine_ls_shift/su_max 0.000
_refine_ls_shift/su_mean 0.000
_refine_ls_structure_factor_coef Fsqd
_refine_ls_weighting_details 'calc w=1/[\s^2^(Fo^2^)+(0.0380P)^2^+0.0000P] where P=(Fo^2^+2Fc^2^)/3'
_refine_ls_weighting_scheme calc
_refine_ls_wR_factor_gt 0.1016
_refine_ls_wR_factor_ref 0.1208
_reflns_number_gt 2346
_reflns_number_total 3189
_reflns_threshold_expression >2sigma(I)
_cod_data_source_file c6ra18945h2.cif
_cod_data_source_block TTN6
_cod_depositor_comments
;
The following automatic conversions were performed:

'_symmetry_cell_setting' value 'Triclinic' changed to 'triclinic'
according to
/usr/data/users/saulius/crontab/automatic-downloads/rss-feeds/RSC/lib/dictionaries/cif_core.dic
dictionary named 'cif_core.dic' version 2.4.2 from 2011-04-26.

'_exptl_crystal_density_meas' value 'not measured' was changed to '?'
- the value is perceived as not measured.

Automatic conversion script
Id: cif_fix_values 4268 2015-11-12 08:31:59Z antanas 
;
_cod_original_cell_volume 705.88(13)
_cod_original_sg_symbol_H-M P-1
_cod_database_code 7226279

loop_
_symmetry_equiv_pos_as_xyz
'x, y, z'
'-x, -y, -z'

loop_
_atom_site_label
_atom_site_type_symbol
_atom_site_fract_x
_atom_site_fract_y
_atom_site_fract_z
_atom_site_U_iso_or_equiv
_atom_site_adp_type
_atom_site_occupancy
_atom_site_symmetry_multiplicity
_atom_site_calc_flag
_atom_site_refinement_flags
S4 S 0.28416(11) 0.22080(11) 0.08387(6) 0.0259(2) Uani 1 1 d .
S1 S 0.28013(11) -0.01663(11) 0.31721(6) 0.0268(2) Uani 1 1 d .
S3 S -0.00517(10) 0.50033(10) 0.17727(6) 0.0263(2) Uani 1 1 d .
S2 S -0.01086(11) 0.26841(11) 0.40496(6) 0.0277(2) Uani 1 1 d .
S5 S 0.82746(11) 0.00016(11) 0.17718(7) 0.0292(2) Uani 1 1 d .
C6 C 0.4881(4) 0.0143(4) 0.2427(2) 0.0231(6) Uani 1 1 d .
C3 C 0.4909(4) 0.1141(4) 0.1413(2) 0.0225(6) Uani 1 1 d .
C2 C 0.1409(4) 0.2911(4) 0.1987(2) 0.0214(6) Uani 1 1 d .
C12 C -0.2165(4) 0.4656(4) 0.2473(2) 0.0232(7) Uani 1 1 d .
C7 C -0.2183(4) 0.3656(4) 0.3454(2) 0.0227(6) Uani 1 1 d .
C1 C 0.1384(4) 0.1957(4) 0.2937(2) 0.0223(6) Uani 1 1 d .
C4 C 0.6641(4) 0.1231(4) 0.0968(2) 0.0264(7) Uani 1 1 d .
C8 C -0.3875(4) 0.3469(4) 0.4009(2) 0.0275(7) Uani 1 1 d .
H8 H -0.3897 0.2758 0.4648 0.033 Uiso 1 1 calc R
C11 C -0.3821(4) 0.5462(4) 0.2062(2) 0.0265(7) Uani 1 1 d .
H11 H -0.3808 0.6093 0.1395 0.032 Uiso 1 1 calc R
C5 C 0.6609(4) -0.0545(4) 0.2742(2) 0.0248(7) Uani 1 1 d .
C13 C 0.7240(5) 0.2233(5) -0.0051(3) 0.0352(8) Uani 1 1 d .
H13A H 0.8493 0.2367 -0.0031 0.053 Uiso 1 1 calc R
H13B H 0.6430 0.3377 -0.0122 0.053 Uiso 1 1 calc R
H13C H 0.7177 0.1594 -0.0648 0.053 Uiso 1 1 calc R
C14 C 0.7161(5) -0.1575(5) 0.3771(2) 0.0354(8) Uani 1 1 d .
H14A H 0.8483 -0.2012 0.3718 0.053 Uiso 1 1 calc R
H14B H 0.6545 -0.2550 0.3908 0.053 Uiso 1 1 calc R
H14C H 0.6807 -0.0822 0.4344 0.053 Uiso 1 1 calc R
C9 C -0.5530(4) 0.4353(4) 0.3604(3) 0.0290(7) Uani 1 1 d .
H9 H -0.6660 0.4277 0.3989 0.035 Uiso 1 1 calc R
C10 C -0.5505(4) 0.5337(4) 0.2637(3) 0.0286(7) Uani 1 1 d .
H10 H -0.6615 0.5919 0.2368 0.034 Uiso 1 1 calc R

loop_
_atom_site_aniso_label
_atom_site_aniso_U_11
_atom_site_aniso_U_22
_atom_site_aniso_U_33
_atom_site_aniso_U_23
_atom_site_aniso_U_13
_atom_site_aniso_U_12
S4 0.0221(4) 0.0300(5) 0.0226(4) 0.0009(3) -0.0005(3) -0.0013(3)
S1 0.0219(4) 0.0244(4) 0.0304(4) 0.0053(3) -0.0010(3) -0.0016(3)
S3 0.0207(4) 0.0222(4) 0.0326(4) 0.0045(3) 0.0012(3) -0.0021(3)
S2 0.0226(4) 0.0342(5) 0.0226(4) -0.0005(3) -0.0013(3) 0.0004(3)
S5 0.0222(4) 0.0283(5) 0.0357(5) -0.0045(3) -0.0015(4) -0.0022(3)
C6 0.0200(15) 0.0207(16) 0.0285(16) -0.0044(12) -0.0007(13) -0.0036(12)
C3 0.0216(16) 0.0197(16) 0.0253(15) -0.0024(12) -0.0002(13) -0.0032(12)
C2 0.0143(14) 0.0228(17) 0.0261(15) -0.0032(12) 0.0001(12) -0.0021(12)
C12 0.0178(15) 0.0239(17) 0.0293(16) -0.0059(13) -0.0025(13) -0.0054(13)
C7 0.0208(15) 0.0217(16) 0.0260(15) -0.0051(12) -0.0001(13) -0.0050(12)
C1 0.0161(15) 0.0216(16) 0.0278(15) 0.0001(12) -0.0025(13) -0.0016(12)
C4 0.0242(17) 0.0229(17) 0.0305(17) -0.0054(13) -0.0004(14) -0.0013(13)
C8 0.0267(18) 0.0253(18) 0.0299(17) -0.0046(13) 0.0019(14) -0.0054(14)
C11 0.0275(17) 0.0242(17) 0.0270(16) -0.0015(13) -0.0037(14) -0.0032(13)
C5 0.0240(16) 0.0204(17) 0.0286(16) -0.0054(13) -0.0018(14) -0.0005(13)
C13 0.0318(19) 0.031(2) 0.0396(19) 0.0032(15) 0.0031(16) -0.0061(15)
C14 0.034(2) 0.039(2) 0.0303(18) -0.0011(15) -0.0069(16) 0.0002(16)
C9 0.0229(17) 0.0278(19) 0.0371(18) -0.0096(14) 0.0055(15) -0.0077(14)
C10 0.0164(15) 0.0292(19) 0.0414(19) -0.0112(15) -0.0063(15) -0.0013(13)

loop_
_atom_type_symbol
_atom_type_description
_atom_type_scat_dispersion_real
_atom_type_scat_dispersion_imag
_atom_type_scat_source
C C 0.0033 0.0016 'International Tables Vol C Tables 4.2.6.8 and 6.1.1.4'
H H 0.0000 0.0000 'International Tables Vol C Tables 4.2.6.8 and 6.1.1.4'
S S 0.1246 0.1234 'International Tables Vol C Tables 4.2.6.8 and 6.1.1.4'

loop_
_geom_angle_atom_site_label_1
_geom_angle_atom_site_label_2
_geom_angle_atom_site_label_3
_geom_angle
C2 S4 C3 100.45(13)
C6 S1 C1 100.08(14)
C2 S3 C12 101.39(14)
C1 S2 C7 101.26(13)
C4 S5 C5 93.20(15)
C5 C6 C3 113.2(3)
C5 C6 S1 124.2(2)
C3 C6 S1 122.6(2)
C4 C3 C6 113.7(3)
C4 C3 S4 124.3(2)
C6 C3 S4 122.0(2)
C1 C2 S3 122.2(2)
C1 C2 S4 124.4(2)
S3 C2 S4 113.33(16)
C11 C12 C7 119.8(3)
C11 C12 S3 119.1(2)
C7 C12 S3 121.0(2)
C12 C7 C8 119.7(3)
C12 C7 S2 121.7(2)
C8 C7 S2 118.5(2)
C2 C1 S2 122.9(2)
C2 C1 S1 123.4(2)
S2 C1 S1 113.74(16)
C3 C4 C13 129.7(3)
C3 C4 S5 109.9(2)
C13 C4 S5 120.4(2)
C9 C8 C7 119.6(3)
C12 C11 C10 120.4(3)
C6 C5 C14 129.3(3)
C6 C5 S5 109.9(2)
C14 C5 S5 120.7(2)
C10 C9 C8 120.4(3)
C9 C10 C11 120.0(3)

loop_
_geom_bond_atom_site_label_1
_geom_bond_atom_site_label_2
_geom_bond_distance
S4 C2 1.762(3)
S4 C3 1.768(3)
S1 C6 1.762(3)
S1 C1 1.769(3)
S3 C2 1.760(3)
S3 C12 1.769(3)
S2 C1 1.752(3)
S2 C7 1.769(3)
S5 C4 1.726(3)
S5 C5 1.728(3)
C6 C5 1.361(4)
C6 C3 1.428(4)
C3 C4 1.354(4)
C2 C1 1.345(4)
C12 C11 1.380(4)
C12 C7 1.393(4)
C7 C8 1.394(4)
C4 C13 1.509(4)
C8 C9 1.392(4)
C11 C10 1.388(4)
C5 C14 1.504(4)
C9 C10 1.373(4)
